data_1532161
loop_
_publ_author_name
'Subramanian, M.A.'
'Sleight, A.W.'

_publ_section_title
;
 A Cu3 Ti4 O12 and A Cu3 Ru4 O12 perovskites: high dielectric constants
 and valence degeneracy
;
_journal_name_full 'Solid State Sciences'
_journal_page_first 347
_journal_page_last 351
_journal_volume 4
_journal_year 2002
_chemical_formula_sum 'Ca Cu3 O12 Ru4'
_chemical_name_systematic 'Ca Cu3 (Ru4 O12)'
_space_group_IT_number 204
_symmetry_space_group_name_Hall '-I 2 2 3'
_symmetry_space_group_name_H-M 'I m -3'
_cell_angle_alpha 90
_cell_angle_beta 90
_cell_angle_gamma 90
_cell_formula_units_Z 2
_cell_length_a 7.428
_cell_length_b 7.428
_cell_length_c 7.428
_cell_volume 409.841
_citation_journal_id_ASTM SSSCFJ
_cod_data_source_file Subramanian_SSSCFJ_2002_927.cif
_cod_data_source_block Ca1Cu3O12Ru4
_cod_original_cell_volume 409.8412
_cod_original_formula_sum 'Ca1 Cu3 O12 Ru4'
_cod_database_code 1532161

loop_
_symmetry_equiv_pos_as_xyz
x,y,z
-x,-y,z
x,-y,-z
-x,y,-z
z,x,y
-z,-x,y
z,-x,-y
-z,x,-y
y,z,x
y,-z,-x
-y,z,-x
-y,-z,x
-x,-y,-z
x,y,-z
-x,y,z
x,-y,z
-z,-x,-y
z,x,-y
-z,x,y
z,-x,y
-y,-z,-x
-y,z,x
y,-z,x
y,z,-x
x+1/2,y+1/2,z+1/2
-x+1/2,-y+1/2,z+1/2
x+1/2,-y+1/2,-z+1/2
-x+1/2,y+1/2,-z+1/2
z+1/2,x+1/2,y+1/2
-z+1/2,-x+1/2,y+1/2
z+1/2,-x+1/2,-y+1/2
-z+1/2,x+1/2,-y+1/2
y+1/2,z+1/2,x+1/2
y+1/2,-z+1/2,-x+1/2
-y+1/2,z+1/2,-x+1/2
-y+1/2,-z+1/2,x+1/2
-x+1/2,-y+1/2,-z+1/2
x+1/2,y+1/2,-z+1/2
-x+1/2,y+1/2,z+1/2
x+1/2,-y+1/2,z+1/2
-z+1/2,-x+1/2,-y+1/2
z+1/2,x+1/2,-y+1/2
-z+1/2,x+1/2,y+1/2
z+1/2,-x+1/2,y+1/2
-y+1/2,-z+1/2,-x+1/2
-y+1/2,z+1/2,x+1/2
y+1/2,-z+1/2,x+1/2
y+1/2,z+1/2,-x+1/2

loop_
_atom_site_label
_atom_site_type_symbol
_atom_site_fract_x
_atom_site_fract_y
_atom_site_fract_z
_atom_site_occupancy
_atom_site_U_iso_or_equiv
Ca1 Ca+2 0 0 0 1 0.0
Ru1 Ru+4 0.25 0.25 0.25 1 0.0
Cu1 Cu+2 0 0.5 0.5 1 0.0
O1 O-2 0.3073 0.1751 0 1 0.0
